data_9007832
loop_
_publ_author_name
'Hartweg, M.'
'Nick, B.'
'Walz, L.'

_publ_section_title
;
 Structure of (LaxCa1-x)Ba2Cu2(AlyCu10y)O6.78 with x = 0.52 and y = 0.64
;
_journal_name_full 'Acta Crystallographica, Section C'
_journal_page_first 2001
_journal_page_last 2003
_journal_paper_doi 10.1107/S0108270190002414
_journal_volume 46
_journal_year 1990
_chemical_formula_structural La0.515Ca0.485Ba2Cu2.36Al0.64O6.78
_chemical_formula_sum 'Al0.64 Ba2 Ca0.485 Cu2.36 La0.515 O6.78'
_space_group_IT_number 123
_symmetry_space_group_name_Hall '-P 4 2'
_symmetry_space_group_name_H-M 'P 4/m m m'
_cell_angle_alpha 90
_cell_angle_beta 90
_cell_angle_gamma 90
_cell_length_a 3.908
_cell_length_b 3.908
_cell_length_c 11.647
_cell_formula_units_Z 1
_cell_volume 177.878
_database_code_amcsd 0010194
_exptl_crystal_density_diffrn 5.987
_cod_original_formula_sum '(La.515 Ca.485) Ba2 Cu2.36 Al.64 O6.78'
_cod_database_code 9007832
_amcsd_formula_title La0.515Ca0.485Ba2Cu2.36Al0.64O6.78

loop_
_space_group_symop_operation_xyz
x,y,z
-y,-x,z
y,x,-z
y,-x,-z
-y,x,z
x,-y,z
-x,y,-z
x,y,-z
-x,-y,z
y,x,z
-y,-x,-z
-y,x,-z
y,-x,z
-x,y,z
x,-y,-z
-x,-y,-z

loop_
_atom_site_label
_atom_site_fract_x
_atom_site_fract_y
_atom_site_fract_z
_atom_site_occupancy
_atom_site_U_iso_or_equiv
La 0.50000 0.50000 0.50000 0.51500 0.00620
Ca 0.50000 0.50000 0.50000 0.48500 0.00620
Ba 0.50000 0.50000 0.19132 1.00000 0.01370
Cu1 0.00000 0.00000 0.00000 0.36000 0.03150
Al1 0.00000 0.00000 0.00000 0.64000 0.03150
Cu2 0.00000 0.00000 0.35360 1.00000 0.00610
O1a 0.09400 0.09400 0.13300 0.16200 0.02300
O1b 0.00000 0.00000 0.15700 0.35200 0.01700
O(2+3) 0.00000 0.50000 0.36390 1.00000 0.00840
O(4+5) 0.50000 0.00000 0.00000 0.39000 0.02300

loop_
_cod_related_entry_id
_cod_related_entry_database
_cod_related_entry_code
1 AMCSD 0010194
